data_4343325
loop_
_publ_author_name
'Zhu, Li'
'Chen, Kun'
'Hao, Jian'
'Wei, Zheyu'
'Zhang, Haocheng'
'Yin, Panchao'
'Wei, Yongge'

_publ_section_title
;
 Synthesis and Crystallization Behavior of Surfactants with Hexamolybdate
 as the Polar Headgroup.
;
_journal_issue 13
_journal_name_full 'Inorganic chemistry'
_journal_page_first 6075
_journal_page_last 6077
_journal_paper_doi 10.1021/acs.inorgchem.5b00903
_journal_volume 54
_journal_year 2015
_chemical_formula_sum 'C49 H97 Mo6 N3 O20'
_chemical_formula_weight 1623.93
_space_group_crystal_system monoclinic
_space_group_IT_number 14
_space_group_name_Hall '-P 2yn'
_space_group_name_H-M_alt 'P 1 21/n 1'
_symmetry_space_group_name_Hall '-P 2yn'
_symmetry_space_group_name_H-M 'P 1 21/n 1'
_atom_sites_solution_hydrogens geom
_audit_creation_method SHELXL-2014/7
_cell_angle_alpha 90
_cell_angle_beta 100.2502(17)
_cell_angle_gamma 90
_cell_formula_units_Z 4
_cell_length_a 12.5138(15)
_cell_length_b 19.151(2)
_cell_length_c 27.068(3)
_cell_measurement_temperature 566(2)
_cell_volume 6383.4(12)
_computing_structure_refinement 'SHELXL-2014/7 (Sheldrick, 2014)'
_diffrn_ambient_temperature 566(2)
_diffrn_detector_area_resol_mean 28.5714
_diffrn_measured_fraction_theta_full 0.995
_diffrn_measured_fraction_theta_max 0.994
_diffrn_measurement_device_type 'Saturn724+ (4x4 bin mode)'
_diffrn_measurement_method dtprofit.ref
_diffrn_radiation_type MoK\a
_diffrn_radiation_wavelength 0.71073
_diffrn_reflns_av_R_equivalents 0.0533
_diffrn_reflns_av_unetI/netI 0.0574
_diffrn_reflns_laue_measured_fraction_full 0.995
_diffrn_reflns_laue_measured_fraction_max 0.994
_diffrn_reflns_limit_h_max 15
_diffrn_reflns_limit_h_min -15
_diffrn_reflns_limit_k_max 23
_diffrn_reflns_limit_k_min -23
_diffrn_reflns_limit_l_max 27
_diffrn_reflns_limit_l_min -33
_diffrn_reflns_number 44724
_diffrn_reflns_point_group_measured_fraction_full 0.995
_diffrn_reflns_point_group_measured_fraction_max 0.994
_diffrn_reflns_theta_full 25.242
_diffrn_reflns_theta_max 25.998
_diffrn_reflns_theta_min 3.058
_diffrn_source 'Rotating Anode'
_exptl_absorpt_coefficient_mu 1.211
_exptl_absorpt_correction_T_max 0.953
_exptl_absorpt_correction_T_min 0.702
_exptl_absorpt_correction_type multi-scan
_exptl_crystal_colour brown
_exptl_crystal_density_diffrn 1.690
_exptl_crystal_density_method 'not measured'
_exptl_crystal_description plate
_exptl_crystal_F_000 3296
_exptl_crystal_size_max 0.400
_exptl_crystal_size_mid 0.250
_exptl_crystal_size_min 0.040
_refine_diff_density_max 0.943
_refine_diff_density_min -0.835
_refine_diff_density_rms 0.140
_refine_ls_extinction_method none
_refine_ls_goodness_of_fit_ref 1.109
_refine_ls_hydrogen_treatment constr
_refine_ls_matrix_type full
_refine_ls_number_parameters 761
_refine_ls_number_reflns 12471
_refine_ls_number_restraints 31
_refine_ls_restrained_S_all 1.109
_refine_ls_R_factor_all 0.0682
_refine_ls_R_factor_gt 0.0517
_refine_ls_shift/su_max 0.002
_refine_ls_shift/su_mean 0.000
_refine_ls_structure_factor_coef Fsqd
_refine_ls_weighting_details 'w=1/[\s^2^(Fo^2^)+(0.0345P)^2^+22.0600P] where P=(Fo^2^+2Fc^2^)/3'
_refine_ls_weighting_scheme calc
_refine_ls_wR_factor_gt 0.1013
_refine_ls_wR_factor_ref 0.1110
_reflns_Friedel_coverage 0.000
_reflns_number_gt 10072
_reflns_number_total 12471
_reflns_threshold_expression 'I > 2\s(I)'
_cod_data_source_file ic5b00903_si_003.cif
_cod_data_source_block C10
_cod_depositor_comments 'Adding full bibliography for 4343325--4343327.cif.'
_cod_original_cell_volume 6383.3(13)
_cod_database_code 4343325
_shelx_shelxl_version_number 2014/7
_shelx_space_group_comment
;
The symmetry employed for this shelxl refinement is uniquely defined
by the following loop, which should always be used as a source of
symmetry information in preference to the above space-group names.
They are only intended as comments.
;
_shelx_estimated_absorpt_t_min 0.643
_shelx_estimated_absorpt_t_max 0.953

loop_
_space_group_symop_operation_xyz
'x, y, z'
'-x+1/2, y+1/2, -z+1/2'
'-x, -y, -z'
'x-1/2, -y-1/2, z-1/2'

loop_
_atom_site_label
_atom_site_type_symbol
_atom_site_fract_x
_atom_site_fract_y
_atom_site_fract_z
_atom_site_U_iso_or_equiv
_atom_site_adp_type
_atom_site_occupancy
_atom_site_site_symmetry_order
_atom_site_calc_flag
_atom_site_refinement_flags_posn
_atom_site_refinement_flags_adp
_atom_site_refinement_flags_occupancy
_atom_site_disorder_assembly
_atom_site_disorder_group
Mo1 Mo 1.50227(4) -0.45756(2) -0.17808(2) 0.01899(11) Uani 1 1 d . . . . .
Mo2 Mo 1.53463(4) -0.29856(2) -0.13769(2) 0.01656(11) Uani 1 1 d . . . . .
Mo3 Mo 1.60610(3) -0.42456(2) -0.05973(2) 0.01504(11) Uani 1 1 d . . . . .
Mo4 Mo 1.76162(4) -0.48598(2) -0.13560(2) 0.01754(11) Uani 1 1 d . . . . .
Mo5 Mo 1.68809(4) -0.35624(2) -0.21400(2) 0.01782(11) Uani 1 1 d . . . . .
Mo6 Mo 1.78989(3) -0.32305(2) -0.09546(2) 0.01616(11) Uani 1 1 d . . . . .
O1 O 1.6450(3) -0.38866(17) -0.13685(12) 0.0125(7) Uani 1 1 d . . . . .
O2 O 1.7328(3) -0.36154(18) -0.04189(13) 0.0168(8) Uani 1 1 d . . . . .
O3 O 1.5901(3) -0.28855(19) -0.20285(14) 0.0216(8) Uani 1 1 d . . . . .
O4 O 1.6795(3) -0.25754(19) -0.10828(14) 0.0211(8) Uani 1 1 d . . . . .
O5 O 1.8532(3) -0.4166(2) -0.10268(14) 0.0206(8) Uani 1 1 d . . . . .
O6 O 1.5267(3) -0.33589(19) -0.07436(13) 0.0197(8) Uani 1 1 d . . . . .
O7 O 1.7669(3) -0.4466(2) -0.19807(14) 0.0227(8) Uani 1 1 d . . . . .
O8 O 1.6174(3) -0.52258(19) -0.16453(14) 0.0237(9) Uani 1 1 d . . . . .
O9 O 1.8013(3) -0.31510(19) -0.16758(13) 0.0200(8) Uani 1 1 d . . . . .
O10 O 1.7042(3) -0.49314(19) -0.07196(13) 0.0194(8) Uani 1 1 d . . . . .
O11 O 1.5622(3) -0.4208(2) -0.23172(14) 0.0230(9) Uani 1 1 d . . . . .
O12 O 1.4365(3) -0.3667(2) -0.17178(14) 0.0238(9) Uani 1 1 d . . . . .
O13 O 1.4940(3) -0.46648(19) -0.10588(14) 0.0201(8) Uani 1 1 d . . . . .
O14 O 1.3966(3) -0.5059(2) -0.20614(15) 0.0290(10) Uani 1 1 d . . . . .
O15 O 1.7203(3) -0.3350(2) -0.27012(14) 0.0262(9) Uani 1 1 d . . . . .
O16 O 1.9002(3) -0.2773(2) -0.06833(14) 0.0235(9) Uani 1 1 d . . . . .
O17 O 1.5790(3) -0.44581(19) -0.00287(13) 0.0194(8) Uani 1 1 d . . . . .
O18 O 1.8403(3) -0.5574(2) -0.13305(14) 0.0254(9) Uani 1 1 d . . . . .
O19 O 1.2864(3) 0.0404(2) -0.18742(17) 0.0349(11) Uani 1 1 d . . . . .
O20 O 1.1248(4) 0.0153(2) -0.16761(18) 0.0391(11) Uani 1 1 d . . . . .
N1 N 1.4567(4) -0.2231(2) -0.14156(17) 0.0220(10) Uani 1 1 d . . . . .
C1 C 1.4094(4) -0.1579(3) -0.1516(2) 0.0217(12) Uani 1 1 d . . . . .
C2 C 1.4522(5) -0.1006(3) -0.1233(2) 0.0284(14) Uani 1 1 d . . . . .
H2 H 1.5099 -0.1063 -0.0967 0.034 Uiso 1 1 calc R U . . .
C3 C 1.4086(5) -0.0352(3) -0.1347(2) 0.0260(13) Uani 1 1 d . . . . .
H3 H 1.4358 0.0034 -0.1156 0.031 Uiso 1 1 calc R U . . .
C4 C 1.3235(5) -0.0274(3) -0.1750(2) 0.0261(13) Uani 1 1 d . . . . .
C5 C 1.2799(4) -0.0836(3) -0.2030(2) 0.0260(13) Uani 1 1 d . . . . .
H5 H 1.2220 -0.0771 -0.2294 0.031 Uiso 1 1 calc R U . . .
C6 C 1.3222(4) -0.1508(3) -0.1920(2) 0.0225(12) Uani 1 1 d . . . . .
C7 C 1.2803(5) -0.2121(3) -0.2230(3) 0.0411(17) Uani 1 1 d . . . . .
H7A H 1.3340 -0.2276 -0.2418 0.062 Uiso 1 1 calc R U . . .
H7B H 1.2152 -0.1993 -0.2457 0.062 Uiso 1 1 calc R U . . .
H7C H 1.2645 -0.2492 -0.2015 0.062 Uiso 1 1 calc R U . . .
C8 C 1.1836(5) 0.0565(3) -0.1811(2) 0.0239(12) Uani 1 1 d . U . . .
C9A C 1.155(2) 0.1326(13) -0.1893(8) 0.036(2) Uani 0.570(9) 1 d D U P A 1
H9AA H 1.1272 0.1405 -0.2246 0.043 Uiso 0.570(9) 1 calc R U P A 1
H9AB H 1.2203 0.1606 -0.1800 0.043 Uiso 0.570(9) 1 calc R U P A 1
C9B C 1.162(3) 0.1313(16) -0.1970(9) 0.029(2) Uani 0.430(9) 1 d D U P A 2
H9BA H 1.0934 0.1464 -0.1889 0.034 Uiso 0.430(9) 1 calc R U P A 2
H9BB H 1.1580 0.1353 -0.2330 0.034 Uiso 0.430(9) 1 calc R U P A 2
C10A C 1.0694(9) 0.1563(6) -0.1580(4) 0.036(2) Uani 0.570(9) 1 d D . P A 1
H10A H 1.0537 0.2053 -0.1646 0.043 Uiso 0.570(9) 1 calc R U P A 1
H10B H 1.0029 0.1304 -0.1692 0.043 Uiso 0.570(9) 1 calc R U P A 1
C10B C 1.2546(11) 0.1784(7) -0.1698(5) 0.029(2) Uani 0.430(9) 1 d D . P A 2
H10C H 1.3197 0.1690 -0.1834 0.034 Uiso 0.430(9) 1 calc R U P A 2
H10D H 1.2348 0.2267 -0.1771 0.034 Uiso 0.430(9) 1 calc R U P A 2
C11A C 1.1035(11) 0.1461(6) -0.1010(4) 0.041(3) Uani 0.570(9) 1 d . . P A 1
H11A H 1.0431 0.1574 -0.0844 0.050 Uiso 0.570(9) 1 calc R U P A 1
H11B H 1.1232 0.0977 -0.0938 0.050 Uiso 0.570(9) 1 calc R U P A 1
C11B C 1.2804(11) 0.1691(7) -0.1135(6) 0.033(4) Uani 0.430(9) 1 d . . P A 2
H11C H 1.3459 0.1955 -0.1010 0.039 Uiso 0.430(9) 1 calc R U P A 2
H11D H 1.2974 0.1202 -0.1067 0.039 Uiso 0.430(9) 1 calc R U P A 2
C12 C 1.1942(6) 0.1903(4) -0.0824(3) 0.0502(19) Uani 1 1 d . . . . .
H12A H 1.1787 0.2368 -0.0960 0.060 Uiso 0.570(9) 1 calc R U P A 1
H12B H 1.2572 0.1730 -0.0949 0.060 Uiso 0.570(9) 1 calc R U P A 1
H12C H 1.1660 0.2355 -0.0948 0.060 Uiso 0.430(9) 1 calc R U P A 2
H12D H 1.1348 0.1573 -0.0901 0.060 Uiso 0.430(9) 1 calc R U P A 2
C13 C 1.2223(7) 0.1956(4) -0.0264(3) 0.060(2) Uani 1 1 d . . . . .
H13C H 1.2739 0.2333 -0.0174 0.072 Uiso 0.5 1 calc R U P B -1
H13D H 1.1574 0.2067 -0.0130 0.072 Uiso 0.5 1 calc R U P B -1
H13A H 1.1645 0.2215 -0.0151 0.072 Uiso 0.5 1 calc R U P C -2
H13B H 1.2876 0.2238 -0.0185 0.072 Uiso 0.5 1 calc R U P C -2
C14A C 1.2675(18) 0.1326(12) -0.0046(7) 0.046(3) Uani 0.5 1 d . . P D -1
H14A H 1.2888 0.1405 0.0312 0.055 Uiso 0.5 1 calc R U P D -1
H14B H 1.3334 0.1236 -0.0177 0.055 Uiso 0.5 1 calc R U P D -1
C14B C 1.2420(19) 0.1262(12) 0.0068(7) 0.050(3) Uani 0.5 1 d . . P D -2
H14C H 1.2578 0.1388 0.0421 0.060 Uiso 0.5 1 calc R U P D -2
H14D H 1.1764 0.0982 0.0013 0.060 Uiso 0.5 1 calc R U P D -2
C15A C 1.2026(13) 0.0700(8) -0.0112(5) 0.046(3) Uani 0.5 1 d . . P D -1
H15A H 1.2414 0.0335 0.0094 0.055 Uiso 0.5 1 calc R U P D -1
H15B H 1.1954 0.0553 -0.0460 0.055 Uiso 0.5 1 calc R U P D -1
C15B C 1.3385(14) 0.0820(8) -0.0065(5) 0.050(3) Uani 0.5 1 d . . P D -2
H15C H 1.3227 0.0696 -0.0418 0.060 Uiso 0.5 1 calc R U P D -2
H15D H 1.4041 0.1101 -0.0009 0.060 Uiso 0.5 1 calc R U P D -2
C16A C 1.0887(12) 0.0761(8) 0.0017(6) 0.049(4) Uani 0.5 1 d . . P D -1
H16A H 1.0950 0.0941 0.0356 0.059 Uiso 0.5 1 calc R U P D -1
H16B H 1.0473 0.1097 -0.0208 0.059 Uiso 0.5 1 calc R U P D -1
C16B C 1.3581(16) 0.0161(9) 0.0244(6) 0.067(5) Uani 0.5 1 d . . P D -2
H16C H 1.3713 0.0281 0.0598 0.080 Uiso 0.5 1 calc R U P D -2
H16D H 1.2938 -0.0131 0.0178 0.080 Uiso 0.5 1 calc R U P D -2
C17A C 1.0276(15) 0.0090(13) -0.0018(9) 0.058(5) Uani 0.5 1 d . . P D -1
H17A H 0.9917 0.0018 -0.0358 0.087 Uiso 0.5 1 calc R U P D -1
H17B H 0.9746 0.0108 0.0198 0.087 Uiso 0.5 1 calc R U P D -1
H17C H 1.0771 -0.0287 0.0083 0.087 Uiso 0.5 1 calc R U P D -1
C17B C 1.4519(19) -0.0230(11) 0.0126(7) 0.091(7) Uani 0.5 1 d . . P D -2
H17D H 1.4353 -0.0399 -0.0213 0.137 Uiso 0.5 1 calc R U P D -2
H17E H 1.4675 -0.0618 0.0352 0.137 Uiso 0.5 1 calc R U P D -2
H17F H 1.5140 0.0072 0.0162 0.137 Uiso 0.5 1 calc R U P D -2
N2 N 0.8089(3) 0.4164(2) 0.06402(17) 0.0188(10) Uani 1 1 d . . . . .
C21 C 0.8196(4) 0.4956(3) 0.0676(2) 0.0221(12) Uani 1 1 d . . . . .
H21A H 0.8036 0.5150 0.0340 0.027 Uiso 1 1 calc R U . . .
H21B H 0.8944 0.5071 0.0815 0.027 Uiso 1 1 calc R U . . .
C22 C 0.7455(4) 0.5304(3) 0.0997(2) 0.0189(11) Uani 1 1 d . . . . .
H22A H 0.6716 0.5140 0.0892 0.023 Uiso 1 1 calc R U . . .
H22B H 0.7688 0.5174 0.1346 0.023 Uiso 1 1 calc R U . . .
C23 C 0.7484(4) 0.6100(3) 0.0948(2) 0.0222(12) Uani 1 1 d . . . . .
H23A H 0.8211 0.6271 0.1075 0.027 Uiso 1 1 calc R U . . .
H23B H 0.7291 0.6233 0.0598 0.027 Uiso 1 1 calc R U . . .
C24 C 0.6685(5) 0.6422(3) 0.1246(2) 0.0319(14) Uani 1 1 d . . . . .
H24A H 0.5971 0.6241 0.1125 0.048 Uiso 1 1 calc R U . . .
H24B H 0.6680 0.6920 0.1205 0.048 Uiso 1 1 calc R U . . .
H24C H 0.6900 0.6308 0.1595 0.048 Uiso 1 1 calc R U . . .
C31 C 0.8139(4) 0.3842(3) 0.11617(19) 0.0190(11) Uani 1 1 d . . . . .
H31A H 0.7499 0.3988 0.1291 0.023 Uiso 1 1 calc R U . . .
H31B H 0.8105 0.3338 0.1126 0.023 Uiso 1 1 calc R U . . .
C32 C 0.9144(4) 0.4026(3) 0.1551(2) 0.0256(13) Uani 1 1 d . . . . .
H32A H 0.9767 0.3771 0.1478 0.031 Uiso 1 1 calc R U . . .
H32B H 0.9295 0.4522 0.1533 0.031 Uiso 1 1 calc R U . . .
C33 C 0.8962(5) 0.3844(4) 0.2076(2) 0.0341(15) Uani 1 1 d . . . . .
H33A H 0.8318 0.4084 0.2141 0.041 Uiso 1 1 calc R U . . .
H33B H 0.8833 0.3346 0.2094 0.041 Uiso 1 1 calc R U . . .
C34 C 0.9919(5) 0.4042(4) 0.2477(2) 0.0372(16) Uani 1 1 d . . . . .
H34A H 1.0552 0.3791 0.2423 0.056 Uiso 1 1 calc R U . . .
H34B H 0.9762 0.3927 0.2802 0.056 Uiso 1 1 calc R U . . .
H34C H 1.0051 0.4535 0.2461 0.056 Uiso 1 1 calc R U . . .
C41 C 0.7005(4) 0.3982(3) 0.0325(2) 0.0191(11) Uani 1 1 d . . . . .
H41A H 0.6936 0.4229 0.0009 0.023 Uiso 1 1 calc R U . . .
H41B H 0.6437 0.4151 0.0496 0.023 Uiso 1 1 calc R U . . .
C42 C 0.6812(4) 0.3210(3) 0.0214(2) 0.0231(12) Uani 1 1 d . . . . .
H42A H 0.6645 0.2976 0.0509 0.028 Uiso 1 1 calc R U . . .
H42B H 0.7464 0.3001 0.0132 0.028 Uiso 1 1 calc R U . . .
C43 C 0.5869(4) 0.3115(3) -0.0226(2) 0.0244(13) Uani 1 1 d . . . . .
H43A H 0.5244 0.3374 -0.0159 0.029 Uiso 1 1 calc R U . . .
H43B H 0.6073 0.3305 -0.0528 0.029 Uiso 1 1 calc R U . . .
C44 C 0.5566(6) 0.2361(4) -0.0310(3) 0.0471(19) Uani 1 1 d . . . . .
H44A H 0.4984 0.2321 -0.0593 0.071 Uiso 1 1 calc R U . . .
H44B H 0.5336 0.2176 -0.0016 0.071 Uiso 1 1 calc R U . . .
H44C H 0.6183 0.2103 -0.0376 0.071 Uiso 1 1 calc R U . . .
C51 C 0.9031(4) 0.3883(3) 0.0419(2) 0.0201(12) Uani 1 1 d . . . . .
H51A H 0.9012 0.3377 0.0430 0.024 Uiso 1 1 calc R U . . .
H51B H 0.9703 0.4034 0.0628 0.024 Uiso 1 1 calc R U . . .
C52 C 0.9038(4) 0.4111(3) -0.0117(2) 0.0220(12) Uani 1 1 d . . . . .
H52A H 0.9242 0.4599 -0.0119 0.026 Uiso 1 1 calc R U . . .
H52B H 0.8312 0.4064 -0.0312 0.026 Uiso 1 1 calc R U . . .
C53 C 0.9829(5) 0.3678(3) -0.0362(2) 0.0284(14) Uani 1 1 d . . . . .
H53A H 0.9959 0.3917 -0.0661 0.034 Uiso 1 1 calc R U . . .
H53B H 1.0516 0.3646 -0.0132 0.034 Uiso 1 1 calc R U . . .
C54 C 0.9423(6) 0.2949(3) -0.0503(2) 0.0400(17) Uani 1 1 d . . . . .
H54A H 0.8741 0.2976 -0.0730 0.060 Uiso 1 1 calc R U . . .
H54B H 0.9328 0.2700 -0.0206 0.060 Uiso 1 1 calc R U . . .
H54C H 0.9943 0.2708 -0.0662 0.060 Uiso 1 1 calc R U . . .
N3 N 1.1480(4) 0.1071(2) 0.18950(17) 0.0236(11) Uani 1 1 d . . . . .
C61 C 1.2625(5) 0.1365(3) 0.2004(2) 0.0281(13) Uani 1 1 d . . . . .
H61A H 1.2983 0.1251 0.1724 0.034 Uiso 1 1 calc R U . . .
H61B H 1.2578 0.1870 0.2020 0.034 Uiso 1 1 calc R U . . .
C62 C 1.3327(5) 0.1108(4) 0.2481(2) 0.0362(16) Uani 1 1 d . . . . .
H62A H 1.3086 0.1322 0.2768 0.043 Uiso 1 1 calc R U . . .
H62B H 1.3244 0.0607 0.2507 0.043 Uiso 1 1 calc R U . . .
C63 C 1.4493(5) 0.1278(4) 0.2494(3) 0.047(2) Uani 1 1 d . . . . .
H63A H 1.4549 0.1767 0.2409 0.056 Uiso 1 1 calc R U . . .
H63B H 1.4752 0.1006 0.2237 0.056 Uiso 1 1 calc R U . . .
C64 C 1.5225(5) 0.1146(4) 0.2985(2) 0.0389(16) Uani 1 1 d . . . . .
H64A H 1.5966 0.1217 0.2948 0.058 Uiso 1 1 calc R U . . .
H64B H 1.5133 0.0674 0.3089 0.058 Uiso 1 1 calc R U . . .
H64C H 1.5047 0.1462 0.3233 0.058 Uiso 1 1 calc R U . . .
C71 C 1.0887(5) 0.1445(3) 0.1430(2) 0.0247(13) Uani 1 1 d . . . . .
H71A H 1.0861 0.1940 0.1505 0.030 Uiso 1 1 calc R U . . .
H71B H 1.1306 0.1392 0.1163 0.030 Uiso 1 1 calc R U . . .
C72 C 0.9745(5) 0.1194(3) 0.1240(2) 0.0323(15) Uani 1 1 d . . . . .
H72A H 0.9342 0.1196 0.1515 0.039 Uiso 1 1 calc R U . . .
H72B H 0.9771 0.0716 0.1124 0.039 Uiso 1 1 calc R U . . .
C73 C 0.9150(5) 0.1640(3) 0.0816(3) 0.0346(15) Uani 1 1 d . . . . .
H73A H 0.9563 0.1650 0.0545 0.041 Uiso 1 1 calc R U . . .
H73B H 0.9102 0.2115 0.0936 0.041 Uiso 1 1 calc R U . . .
C74 C 0.8015(5) 0.1370(4) 0.0617(3) 0.0400(17) Uani 1 1 d . . . . .
H74A H 0.7678 0.1658 0.0343 0.060 Uiso 1 1 calc R U . . .
H74B H 0.7592 0.1382 0.0880 0.060 Uiso 1 1 calc R U . . .
H74C H 0.8058 0.0898 0.0502 0.060 Uiso 1 1 calc R U . . .
C81 C 1.0901(5) 0.1206(3) 0.2331(2) 0.0298(14) Uani 1 1 d . . . . .
H81A H 1.0228 0.0943 0.2275 0.036 Uiso 1 1 calc R U . . .
H81B H 1.1347 0.1022 0.2633 0.036 Uiso 1 1 calc R U . . .
C82 C 1.0639(5) 0.1957(4) 0.2427(2) 0.0378(16) Uani 1 1 d . . . . .
H82A H 1.0031 0.2108 0.2175 0.045 Uiso 1 1 calc R U . . .
H82B H 1.1258 0.2248 0.2397 0.045 Uiso 1 1 calc R U . . .
C83 C 1.0353(6) 0.2048(5) 0.2952(3) 0.053(2) Uani 1 1 d . . . . .
H83A H 0.9940 0.2476 0.2958 0.063 Uiso 1 1 calc R U . . .
H83B H 0.9895 0.1663 0.3017 0.063 Uiso 1 1 calc R U . . .
C84 C 1.1318(7) 0.2077(4) 0.3354(3) 0.057(2) Uani 1 1 d . . . . .
H84A H 1.1808 0.2428 0.3275 0.085 Uiso 1 1 calc R U . . .
H84B H 1.1675 0.1631 0.3381 0.085 Uiso 1 1 calc R U . . .
H84C H 1.1098 0.2189 0.3667 0.085 Uiso 1 1 calc R U . . .
C91 C 1.1502(6) 0.0291(3) 0.1814(2) 0.0409(17) Uani 1 1 d . . . . .
H91A H 1.1820 0.0075 0.2130 0.049 Uiso 1 1 calc R U . . .
H91B H 1.0757 0.0129 0.1730 0.049 Uiso 1 1 calc R U . . .
C92 C 1.2102(9) 0.0033(4) 0.1417(3) 0.067(3) Uani 1 1 d . U . . .
H92A H 1.2871 -0.0028 0.1547 0.080 Uiso 0.5 1 calc R U P E -2
H92B H 1.2009 0.0342 0.1129 0.080 Uiso 0.5 1 calc R U P E -2
H92C H 1.1785 0.0266 0.1108 0.080 Uiso 0.5 1 calc R U P F -1
H92D H 1.2841 0.0204 0.1507 0.080 Uiso 0.5 1 calc R U P F -1
C93A C 1.2174(18) -0.0681(9) 0.1302(7) 0.060(3) Uani 0.5 1 d . U P G -1
H93A H 1.1442 -0.0837 0.1169 0.072 Uiso 0.5 1 calc R U P G -1
H93B H 1.2399 -0.0923 0.1619 0.072 Uiso 0.5 1 calc R U P G -1
C93B C 1.1446(19) -0.0763(10) 0.1276(8) 0.074(4) Uani 0.5 1 d . U P G -2
H93C H 1.1448 -0.1028 0.1581 0.089 Uiso 0.5 1 calc R U P G -2
H93D H 1.0698 -0.0684 0.1117 0.089 Uiso 0.5 1 calc R U P G -2
C94A C 1.2884(17) -0.0942(8) 0.0951(6) 0.060(3) Uani 0.5 1 d . . P G -1
H94A H 1.2814 -0.0641 0.0664 0.090 Uiso 0.5 1 calc R U P G -1
H94B H 1.2668 -0.1407 0.0845 0.090 Uiso 0.5 1 calc R U P G -1
H94C H 1.3627 -0.0946 0.1121 0.090 Uiso 0.5 1 calc R U P G -1
C94B C 1.2010(18) -0.1148(10) 0.0939(7) 0.074(4) Uani 0.5 1 d . . P G -2
H94D H 1.1901 -0.0922 0.0618 0.111 Uiso 0.5 1 calc R U P G -2
H94E H 1.1731 -0.1616 0.0901 0.111 Uiso 0.5 1 calc R U P G -2
H94F H 1.2772 -0.1163 0.1076 0.111 Uiso 0.5 1 calc R U P G -2

loop_
_atom_site_aniso_label
_atom_site_aniso_U_11
_atom_site_aniso_U_22
_atom_site_aniso_U_33
_atom_site_aniso_U_23
_atom_site_aniso_U_13
_atom_site_aniso_U_12
Mo1 0.0133(2) 0.0203(2) 0.0215(3) -0.00170(19) -0.00201(18) -0.00220(19)
Mo2 0.0133(2) 0.0167(2) 0.0193(2) 0.00162(18) 0.00191(18) 0.00505(18)
Mo3 0.0110(2) 0.0165(2) 0.0178(2) 0.00191(18) 0.00299(17) 0.00142(17)
Mo4 0.0150(2) 0.0173(2) 0.0200(3) -0.00052(18) 0.00223(18) 0.00521(18)
Mo5 0.0170(2) 0.0206(2) 0.0161(2) 0.00099(18) 0.00344(18) 0.00188(19)
Mo6 0.0111(2) 0.0177(2) 0.0190(2) 0.00010(18) 0.00066(17) -0.00197(18)
O1 0.0101(16) 0.0107(17) 0.0170(18) -0.0003(14) 0.0035(13) 0.0000(13)
O2 0.0160(18) 0.0178(19) 0.0151(19) 0.0004(15) -0.0014(14) 0.0018(15)
O3 0.023(2) 0.020(2) 0.022(2) 0.0041(16) 0.0030(16) 0.0080(16)
O4 0.022(2) 0.0148(19) 0.027(2) 0.0015(16) 0.0070(16) -0.0013(16)
O5 0.0103(17) 0.025(2) 0.027(2) 0.0008(16) 0.0048(15) 0.0032(15)
O6 0.0151(18) 0.022(2) 0.023(2) 0.0032(16) 0.0063(15) 0.0045(15)
O7 0.021(2) 0.027(2) 0.021(2) 0.0006(16) 0.0056(16) 0.0101(17)
O8 0.027(2) 0.017(2) 0.026(2) -0.0039(16) 0.0026(17) 0.0003(17)
O9 0.0189(19) 0.023(2) 0.020(2) 0.0033(16) 0.0081(15) -0.0007(16)
O10 0.0169(18) 0.0175(19) 0.024(2) 0.0045(15) 0.0050(15) 0.0053(15)
O11 0.022(2) 0.025(2) 0.020(2) 0.0009(16) -0.0030(16) 0.0031(17)
O12 0.0135(19) 0.027(2) 0.029(2) 0.0019(17) -0.0022(16) 0.0054(16)
O13 0.0127(18) 0.021(2) 0.027(2) 0.0023(16) 0.0050(15) -0.0030(15)
O14 0.022(2) 0.033(2) 0.029(2) -0.0029(18) -0.0034(17) -0.0082(18)
O15 0.027(2) 0.035(2) 0.017(2) 0.0008(17) 0.0060(16) 0.0016(18)
O16 0.0129(18) 0.031(2) 0.026(2) 0.0030(17) 0.0032(16) -0.0072(17)
O17 0.0158(18) 0.021(2) 0.023(2) 0.0020(16) 0.0064(15) -0.0013(15)
O18 0.027(2) 0.025(2) 0.024(2) 0.0002(17) 0.0044(17) 0.0134(18)
O19 0.026(2) 0.021(2) 0.058(3) 0.021(2) 0.010(2) 0.0090(18)
O20 0.029(2) 0.025(2) 0.067(3) 0.008(2) 0.019(2) 0.006(2)
N1 0.021(2) 0.022(2) 0.024(3) 0.005(2) 0.0061(19) 0.012(2)
C1 0.020(3) 0.023(3) 0.022(3) 0.007(2) 0.006(2) 0.012(2)
C2 0.033(3) 0.023(3) 0.027(3) -0.001(2) -0.003(3) 0.013(3)
C3 0.029(3) 0.022(3) 0.028(3) -0.003(2) 0.008(3) 0.006(3)
C4 0.023(3) 0.020(3) 0.036(4) 0.010(3) 0.007(3) 0.006(2)
C5 0.012(3) 0.032(3) 0.033(3) 0.013(3) 0.001(2) 0.009(2)
C6 0.015(3) 0.021(3) 0.033(3) 0.003(2) 0.005(2) 0.007(2)
C7 0.028(3) 0.033(4) 0.055(5) 0.008(3) -0.011(3) 0.001(3)
C8 0.027(3) 0.019(3) 0.024(3) 0.000(2) 0.000(2) 0.005(2)
C9A 0.032(4) 0.024(4) 0.046(5) -0.002(4) -0.006(4) 0.010(3)
C9B 0.028(5) 0.021(4) 0.034(5) 0.004(4) -0.003(4) 0.003(4)
C10A 0.032(4) 0.024(4) 0.046(5) -0.002(4) -0.006(4) 0.010(3)
C10B 0.028(5) 0.021(4) 0.034(5) 0.004(4) -0.003(4) 0.003(4)
C11A 0.057(8) 0.034(7) 0.034(7) -0.002(5) 0.012(6) 0.009(6)
C11B 0.027(8) 0.015(7) 0.051(10) -0.008(6) -0.005(7) -0.007(6)
C12 0.044(4) 0.044(4) 0.064(5) -0.006(4) 0.013(4) 0.001(4)
C13 0.049(5) 0.053(5) 0.076(6) -0.018(4) 0.010(4) 0.002(4)
C14A 0.063(8) 0.050(7) 0.026(6) -0.001(5) 0.013(5) 0.007(6)
C14B 0.073(9) 0.053(8) 0.023(6) -0.001(5) 0.008(5) 0.000(7)
C15A 0.063(8) 0.050(7) 0.026(6) -0.001(5) 0.013(5) 0.007(6)
C15B 0.073(9) 0.053(8) 0.023(6) -0.001(5) 0.008(5) 0.000(7)
C16A 0.043(9) 0.057(10) 0.049(9) -0.005(8) 0.010(7) -0.002(8)
C16B 0.083(13) 0.048(10) 0.056(11) -0.010(8) -0.020(9) -0.004(9)
C17A 0.052(15) 0.071(15) 0.050(10) 0.019(9) 0.007(12) -0.001(12)
C17B 0.13(2) 0.077(15) 0.056(13) -0.029(11) -0.021(12) 0.007(13)
N2 0.008(2) 0.023(2) 0.024(3) 0.0043(19) 0.0009(18) 0.0009(18)
C21 0.016(3) 0.022(3) 0.028(3) 0.004(2) 0.004(2) -0.003(2)
C22 0.018(3) 0.020(3) 0.017(3) 0.002(2) 0.001(2) 0.000(2)
C23 0.021(3) 0.017(3) 0.028(3) 0.004(2) 0.002(2) -0.001(2)
C24 0.023(3) 0.026(3) 0.048(4) -0.001(3) 0.013(3) 0.004(3)
C31 0.014(3) 0.023(3) 0.021(3) 0.005(2) 0.007(2) 0.003(2)
C32 0.020(3) 0.031(3) 0.025(3) 0.007(2) 0.001(2) 0.002(2)
C33 0.024(3) 0.051(4) 0.027(3) 0.007(3) 0.003(3) -0.003(3)
C34 0.031(4) 0.053(4) 0.028(4) 0.001(3) 0.005(3) 0.001(3)
C41 0.008(2) 0.022(3) 0.027(3) 0.001(2) 0.000(2) 0.001(2)
C42 0.015(3) 0.026(3) 0.029(3) 0.003(2) 0.008(2) 0.001(2)
C43 0.019(3) 0.031(3) 0.024(3) -0.001(2) 0.003(2) 0.001(2)
C44 0.056(5) 0.034(4) 0.044(4) -0.010(3) -0.009(4) -0.013(4)
C51 0.009(2) 0.026(3) 0.025(3) 0.000(2) 0.004(2) 0.002(2)
C52 0.018(3) 0.024(3) 0.024(3) 0.004(2) 0.005(2) 0.001(2)
C53 0.020(3) 0.040(4) 0.026(3) 0.009(3) 0.005(2) 0.007(3)
C54 0.045(4) 0.039(4) 0.034(4) -0.001(3) 0.003(3) 0.013(3)
N3 0.027(3) 0.024(3) 0.021(3) 0.006(2) 0.007(2) 0.001(2)
C61 0.025(3) 0.032(3) 0.027(3) 0.004(3) 0.005(2) -0.001(3)
C62 0.033(4) 0.038(4) 0.035(4) 0.013(3) -0.002(3) -0.004(3)
C63 0.022(3) 0.056(5) 0.061(5) 0.036(4) 0.008(3) 0.004(3)
C64 0.027(3) 0.053(4) 0.036(4) 0.015(3) 0.004(3) -0.003(3)
C71 0.031(3) 0.020(3) 0.025(3) 0.009(2) 0.008(2) 0.001(2)
C72 0.039(4) 0.029(3) 0.029(3) 0.005(3) 0.004(3) -0.009(3)
C73 0.026(3) 0.026(3) 0.049(4) 0.010(3) -0.001(3) -0.001(3)
C74 0.033(4) 0.036(4) 0.047(4) 0.000(3) -0.003(3) -0.006(3)
C81 0.028(3) 0.043(4) 0.019(3) 0.011(3) 0.007(2) -0.010(3)
C82 0.033(4) 0.043(4) 0.037(4) -0.002(3) 0.007(3) 0.009(3)
C83 0.047(5) 0.076(6) 0.037(4) 0.000(4) 0.013(3) 0.007(4)
C84 0.092(7) 0.051(5) 0.032(4) 0.005(3) 0.019(4) -0.001(5)
C91 0.065(5) 0.020(3) 0.033(4) 0.007(3) -0.004(3) 0.003(3)
C92 0.122(7) 0.042(4) 0.038(4) -0.001(3) 0.019(4) 0.036(5)
C93A 0.114(8) 0.038(5) 0.036(5) 0.002(4) 0.033(6) 0.020(6)
C93B 0.111(10) 0.048(6) 0.058(7) 0.004(5) 0.000(8) 0.017(8)
C94A 0.114(8) 0.038(5) 0.036(5) 0.002(4) 0.033(6) 0.020(6)
C94B 0.111(10) 0.048(6) 0.058(7) 0.004(5) 0.000(8) 0.017(8)

loop_
_atom_type_symbol
_atom_type_description
_atom_type_scat_dispersion_real
_atom_type_scat_dispersion_imag
_atom_type_scat_source
C C 0.0033 0.0016 'International Tables Vol C Tables 4.2.6.8 and 6.1.1.4'
H H 0.0000 0.0000 'International Tables Vol C Tables 4.2.6.8 and 6.1.1.4'
Mo Mo -1.6832 0.6857 'International Tables Vol C Tables 4.2.6.8 and 6.1.1.4'
N N 0.0061 0.0033 'International Tables Vol C Tables 4.2.6.8 and 6.1.1.4'
O O 0.0106 0.0060 'International Tables Vol C Tables 4.2.6.8 and 6.1.1.4'

loop_
_geom_angle_atom_site_label_1
_geom_angle_atom_site_label_2
_geom_angle_atom_site_label_3
_geom_angle
O14 Mo1 O11 104.27(18)
O14 Mo1 O8 103.68(18)
O11 Mo1 O8 90.09(16)
O14 Mo1 O12 102.76(18)
O11 Mo1 O12 88.04(16)
O8 Mo1 O12 153.13(16)
O14 Mo1 O13 102.89(17)
O11 Mo1 O13 152.75(15)
O8 Mo1 O13 85.63(16)
O12 Mo1 O13 83.89(15)
O14 Mo1 O1 177.74(17)
O11 Mo1 O1 77.40(14)
O8 Mo1 O1 77.75(14)
O12 Mo1 O1 75.68(13)
O13 Mo1 O1 75.39(13)
N1 Mo2 O6 104.57(18)
N1 Mo2 O12 103.47(19)
O6 Mo2 O12 92.69(16)
N1 Mo2 O4 98.98(19)
O6 Mo2 O4 88.72(15)
O12 Mo2 O4 156.35(15)
N1 Mo2 O3 98.35(18)
O6 Mo2 O3 156.64(15)
O12 Mo2 O3 86.23(16)
O4 Mo2 O3 83.26(15)
N1 Mo2 O1 174.18(18)
O6 Mo2 O1 80.08(14)
O12 Mo2 O1 79.57(14)
O4 Mo2 O1 77.43(13)
O3 Mo2 O1 76.78(13)
O17 Mo3 O10 103.75(17)
O17 Mo3 O13 104.82(17)
O10 Mo3 O13 91.05(16)
O17 Mo3 O6 102.44(16)
O10 Mo3 O6 153.38(15)
O13 Mo3 O6 86.81(16)
O17 Mo3 O2 101.94(16)
O10 Mo3 O2 87.08(15)
O13 Mo3 O2 152.84(15)
O6 Mo3 O2 82.95(15)
O17 Mo3 O1 176.76(15)
O10 Mo3 O1 78.45(14)
O13 Mo3 O1 77.38(14)
O6 Mo3 O1 75.18(13)
O2 Mo3 O1 75.69(13)
O18 Mo4 O7 104.58(17)
O18 Mo4 O5 104.70(18)
O7 Mo4 O5 91.58(17)
O18 Mo4 O8 102.46(18)
O7 Mo4 O8 87.75(16)
O5 Mo4 O8 152.09(15)
O18 Mo4 O10 102.01(17)
O7 Mo4 O10 153.11(15)
O5 Mo4 O10 85.51(15)
O8 Mo4 O10 82.67(15)
O18 Mo4 O1 177.04(16)
O7 Mo4 O1 77.84(14)
O5 Mo4 O1 76.78(13)
O8 Mo4 O1 75.80(13)
O10 Mo4 O1 75.46(13)
O15 Mo5 O3 104.48(18)
O15 Mo5 O9 103.12(17)
O3 Mo5 O9 92.28(16)
O15 Mo5 O11 103.74(17)
O3 Mo5 O11 87.43(16)
O9 Mo5 O11 152.32(15)
O15 Mo5 O7 102.38(17)
O3 Mo5 O7 152.70(16)
O9 Mo5 O7 86.29(16)
O11 Mo5 O7 81.56(15)
O15 Mo5 O1 178.43(16)
O3 Mo5 O1 76.96(14)
O9 Mo5 O1 77.35(13)
O11 Mo5 O1 75.63(13)
O7 Mo5 O1 76.12(13)
O16 Mo6 O4 104.75(18)
O16 Mo6 O2 105.18(16)
O4 Mo6 O2 92.11(15)
O16 Mo6 O5 101.63(17)
O4 Mo6 O5 153.03(16)
O2 Mo6 O5 86.28(15)
O16 Mo6 O9 101.03(16)
O4 Mo6 O9 86.90(16)
O2 Mo6 O9 153.12(15)
O5 Mo6 O9 82.68(15)
O16 Mo6 O1 176.06(16)
O4 Mo6 O1 77.53(14)
O2 Mo6 O1 77.79(13)
O5 Mo6 O1 75.82(13)
O9 Mo6 O1 75.77(13)
Mo2 O1 Mo6 90.88(12)
Mo2 O1 Mo3 90.55(12)
Mo6 O1 Mo3 89.84(11)
Mo2 O1 Mo5 91.52(12)
Mo6 O1 Mo5 90.17(11)
Mo3 O1 Mo5 177.93(16)
Mo2 O1 Mo1 90.72(12)
Mo6 O1 Mo1 178.37(16)
Mo3 O1 Mo1 89.84(11)
Mo5 O1 Mo1 90.08(11)
Mo2 O1 Mo4 179.30(17)
Mo6 O1 Mo4 89.60(11)
Mo3 O1 Mo4 88.94(11)
Mo5 O1 Mo4 88.99(11)
Mo1 O1 Mo4 88.80(11)
Mo6 O2 Mo3 116.66(17)
Mo5 O3 Mo2 114.73(18)
Mo6 O4 Mo2 113.59(18)
Mo4 O5 Mo6 117.79(18)
Mo2 O6 Mo3 113.88(18)
Mo4 O7 Mo5 116.74(18)
Mo1 O8 Mo4 117.18(19)
Mo5 O9 Mo6 116.38(18)
Mo3 O10 Mo4 117.13(18)
Mo1 O11 Mo5 116.88(18)
Mo2 O12 Mo1 114.01(17)
Mo3 O13 Mo1 116.96(18)
C8 O19 C4 117.4(5)
C1 N1 Mo2 167.5(4)
N1 C1 C2 119.6(5)
N1 C1 C6 119.0(5)
C2 C1 C6 121.4(5)
C3 C2 C1 119.7(5)
C3 C2 H2 120.2
C1 C2 H2 120.2
C2 C3 C4 119.3(6)
C2 C3 H3 120.3
C4 C3 H3 120.3
C5 C4 C3 121.6(5)
C5 C4 O19 120.9(5)
C3 C4 O19 117.5(5)
C4 C5 C6 120.3(5)
C4 C5 H5 119.9
C6 C5 H5 119.9
C5 C6 C1 117.7(5)
C5 C6 C7 121.6(5)
C1 C6 C7 120.6(5)
C6 C7 H7A 109.5
C6 C7 H7B 109.5
H7A C7 H7B 109.5
C6 C7 H7C 109.5
H7A C7 H7C 109.5
H7B C7 H7C 109.5
O20 C8 O19 122.8(5)
O20 C8 C9B 129.5(14)
O19 C8 C9B 107.6(14)
O20 C8 C9A 123.2(12)
O19 C8 C9A 113.8(12)
C8 C9A C10A 111.8(19)
C8 C9A H9AA 109.3
C10A C9A H9AA 109.3
C8 C9A H9AB 109.3
C10A C9A H9AB 109.3
H9AA C9A H9AB 107.9
C8 C9B C10B 110(2)
C8 C9B H9BA 109.7
C10B C9B H9BA 109.7
C8 C9B H9BB 109.7
C10B C9B H9BB 109.7
H9BA C9B H9BB 108.2
C11A C10A C9A 114.6(13)
C11A C10A H10A 108.6
C9A C10A H10A 108.6
C11A C10A H10B 108.6
C9A C10A H10B 108.6
H10A C10A H10B 107.6
C11B C10B C9B 114.9(15)
C11B C10B H10C 108.6
C9B C10B H10C 108.6
C11B C10B H10D 108.6
C9B C10B H10D 108.6
H10C C10B H10D 107.5
C12 C11A C10A 109.7(10)
C12 C11A H11A 109.7
C10A C11A H11A 109.7
C12 C11A H11B 109.7
C10A C11A H11B 109.7
H11A C11A H11B 108.2
C10B C11B C12 118.4(11)
C10B C11B H11C 107.7
C12 C11B H11C 107.7
C10B C11B H11D 107.7
C12 C11B H11D 107.7
H11C C11B H11D 107.1
C11A C12 C13 115.1(8)
C13 C12 C11B 120.7(8)
C11A C12 H12A 108.5
C13 C12 H12A 108.5
C11A C12 H12B 108.5
C13 C12 H12B 108.5
H12A C12 H12B 107.5
C13 C12 H12C 107.2
C11B C12 H12C 107.2
C13 C12 H12D 107.2
C11B C12 H12D 107.2
H12C C12 H12D 106.8
C14A C13 C12 111.7(10)
C12 C13 C14B 119.9(10)
C14A C13 H13C 109.3
C12 C13 H13C 109.3
C14A C13 H13D 109.3
C12 C13 H13D 109.3
H13C C13 H13D 107.9
C12 C13 H13A 107.3
C14B C13 H13A 107.3
C12 C13 H13B 107.3
C14B C13 H13B 107.3
H13A C13 H13B 106.9
C13 C14A C15A 118.8(17)
C13 C14A H14A 107.6
C15A C14A H14A 107.6
C13 C14A H14B 107.6
C15A C14A H14B 107.6
H14A C14A H14B 107.0
C15B C14B C13 111.6(12)
C15B C14B H14C 109.3
C13 C14B H14C 109.3
C15B C14B H14D 109.3
C13 C14B H14D 109.3
H14C C14B H14D 108.0
C14A C15A C16A 115.7(14)
C14A C15A H15A 108.3
C16A C15A H15A 108.3
C14A C15A H15B 108.3
C16A C15A H15B 108.3
H15A C15A H15B 107.4
C16B C15B C14B 112.2(14)
C16B C15B H15C 109.2
C14B C15B H15C 109.2
C16B C15B H15D 109.2
C14B C15B H15D 109.2
H15C C15B H15D 107.9
C17A C16A C15A 114.0(15)
C17A C16A H16A 108.7
C15A C16A H16A 108.7
C17A C16A H16B 108.7
C15A C16A H16B 108.7
H16A C16A H16B 107.6
C17B C16B C15B 111.1(17)
C17B C16B H16C 109.4
C15B C16B H16C 109.4
C17B C16B H16D 109.4
C15B C16B H16D 109.4
H16C C16B H16D 108.0
C16A C17A H17A 109.5
C16A C17A H17B 109.5
H17A C17A H17B 109.5
C16A C17A H17C 109.5
H17A C17A H17C 109.5
H17B C17A H17C 109.5
C16B C17B H17D 109.5
C16B C17B H17E 109.5
H17D C17B H17E 109.5
C16B C17B H17F 109.5
H17D C17B H17F 109.5
H17E C17B H17F 109.5
C41 N2 C51 112.3(4)
C41 N2 C21 109.1(4)
C51 N2 C21 108.2(4)
C41 N2 C31 108.2(4)
C51 N2 C31 108.3(4)
C21 N2 C31 110.7(4)
N2 C21 C22 114.4(4)
N2 C21 H21A 108.7
C22 C21 H21A 108.7
N2 C21 H21B 108.7
C22 C21 H21B 108.7
H21A C21 H21B 107.6
C23 C22 C21 111.0(4)
C23 C22 H22A 109.4
C21 C22 H22A 109.4
C23 C22 H22B 109.4
C21 C22 H22B 109.4
H22A C22 H22B 108.0
C24 C23 C22 109.2(5)
C24 C23 H23A 109.8
C22 C23 H23A 109.8
C24 C23 H23B 109.8
C22 C23 H23B 109.8
H23A C23 H23B 108.3
C23 C24 H24A 109.5
C23 C24 H24B 109.5
H24A C24 H24B 109.5
C23 C24 H24C 109.5
H24A C24 H24C 109.5
H24B C24 H24C 109.5
C32 C31 N2 115.8(4)
C32 C31 H31A 108.3
N2 C31 H31A 108.3
C32 C31 H31B 108.3
N2 C31 H31B 108.3
H31A C31 H31B 107.4
C33 C32 C31 110.4(5)
C33 C32 H32A 109.6
C31 C32 H32A 109.6
C33 C32 H32B 109.6
C31 C32 H32B 109.6
H32A C32 H32B 108.1
C34 C33 C32 112.4(5)
C34 C33 H33A 109.1
C32 C33 H33A 109.1
C34 C33 H33B 109.1
C32 C33 H33B 109.1
H33A C33 H33B 107.9
C33 C34 H34A 109.5
C33 C34 H34B 109.5
H34A C34 H34B 109.5
C33 C34 H34C 109.5
H34A C34 H34C 109.5
H34B C34 H34C 109.5
N2 C41 C42 115.7(4)
N2 C41 H41A 108.4
C42 C41 H41A 108.4
N2 C41 H41B 108.4
C42 C41 H41B 108.4
H41A C41 H41B 107.4
C41 C42 C43 110.1(5)
C41 C42 H42A 109.6
C43 C42 H42A 109.6
C41 C42 H42B 109.6
C43 C42 H42B 109.6
H42A C42 H42B 108.2
C44 C43 C42 111.8(5)
C44 C43 H43A 109.2
C42 C43 H43A 109.2
C44 C43 H43B 109.2
C42 C43 H43B 109.2
H43A C43 H43B 107.9
C43 C44 H44A 109.5
C43 C44 H44B 109.5
H44A C44 H44B 109.5
C43 C44 H44C 109.5
H44A C44 H44C 109.5
H44B C44 H44C 109.5
N2 C51 C52 114.5(4)
N2 C51 H51A 108.6
C52 C51 H51A 108.6
N2 C51 H51B 108.6
C52 C51 H51B 108.6
H51A C51 H51B 107.6
C51 C52 C53 111.9(5)
C51 C52 H52A 109.2
C53 C52 H52A 109.2
C51 C52 H52B 109.2
C53 C52 H52B 109.2
H52A C52 H52B 107.9
C54 C53 C52 113.4(5)
C54 C53 H53A 108.9
C52 C53 H53A 108.9
C54 C53 H53B 108.9
C52 C53 H53B 108.9
H53A C53 H53B 107.7
C53 C54 H54A 109.5
C53 C54 H54B 109.5
H54A C54 H54B 109.5
C53 C54 H54C 109.5
H54A C54 H54C 109.5
H54B C54 H54C 109.5
C91 N3 C81 107.8(5)
C91 N3 C61 110.8(5)
C81 N3 C61 110.6(4)
C91 N3 C71 111.4(4)
C81 N3 C71 109.5(4)
C61 N3 C71 106.8(4)
C62 C61 N3 115.4(5)
C62 C61 H61A 108.4
N3 C61 H61A 108.4
C62 C61 H61B 108.4
N3 C61 H61B 108.4
H61A C61 H61B 107.5
C63 C62 C61 111.5(5)
C63 C62 H62A 109.3
C61 C62 H62A 109.3
C63 C62 H62B 109.3
C61 C62 H62B 109.3
H62A C62 H62B 108.0
C62 C63 C64 115.3(6)
C62 C63 H63A 108.5
C64 C63 H63A 108.5
C62 C63 H63B 108.5
C64 C63 H63B 108.5
H63A C63 H63B 107.5
C63 C64 H64A 109.5
C63 C64 H64B 109.5
H64A C64 H64B 109.5
C63 C64 H64C 109.5
H64A C64 H64C 109.5
H64B C64 H64C 109.5
C72 C71 N3 115.1(5)
C72 C71 H71A 108.5
N3 C71 H71A 108.5
C72 C71 H71B 108.5
N3 C71 H71B 108.5
H71A C71 H71B 107.5
C71 C72 C73 112.7(5)
C71 C72 H72A 109.1
C73 C72 H72A 109.1
C71 C72 H72B 109.1
C73 C72 H72B 109.1
H72A C72 H72B 107.8
C72 C73 C74 112.3(5)
C72 C73 H73A 109.1
C74 C73 H73A 109.1
C72 C73 H73B 109.1
C74 C73 H73B 109.1
H73A C73 H73B 107.9
C73 C74 H74A 109.5
C73 C74 H74B 109.5
H74A C74 H74B 109.5
C73 C74 H74C 109.5
H74A C74 H74C 109.5
H74B C74 H74C 109.5
C82 C81 N3 116.5(5)
C82 C81 H81A 108.2
N3 C81 H81A 108.2
C82 C81 H81B 108.2
N3 C81 H81B 108.2
H81A C81 H81B 107.3
C81 C82 C83 111.2(6)
C81 C82 H82A 109.4
C83 C82 H82A 109.4
C81 C82 H82B 109.4
C83 C82 H82B 109.4
H82A C82 H82B 108.0
C84 C83 C82 113.1(6)
C84 C83 H83A 109.0
C82 C83 H83A 109.0
C84 C83 H83B 109.0
C82 C83 H83B 109.0
H83A C83 H83B 107.8
C83 C84 H84A 109.5
C83 C84 H84B 109.5
H84A C84 H84B 109.5
C83 C84 H84C 109.5
H84A C84 H84C 109.5
H84B C84 H84C 109.5
C92 C91 N3 117.0(6)
C92 C91 H91A 108.0
N3 C91 H91A 108.0
C92 C91 H91B 108.0
N3 C91 H91B 108.0
H91A C91 H91B 107.3
C93A C92 C91 122.5(10)
C91 C92 C93B 99.7(10)
C91 C92 H92A 111.8
C93B C92 H92A 111.8
C91 C92 H92B 111.8
C93B C92 H92B 111.8
H92A C92 H92B 109.6
C93A C92 H92C 106.7
C91 C92 H92C 106.7
C93A C92 H92D 106.7
C91 C92 H92D 106.7
H92C C92 H92D 106.6
C92 C93A C94A 122.2(15)
C92 C93A H93A 106.8
C94A C93A H93A 106.8
C92 C93A H93B 106.8
C94A C93A H93B 106.8
H93A C93A H93B 106.6
C94B C93B C92 108.7(17)
C94B C93B H93C 109.9
C92 C93B H93C 109.9
C94B C93B H93D 109.9
C92 C93B H93D 109.9
H93C C93B H93D 108.3
C93A C94A H94A 109.5
C93A C94A H94B 109.5
H94A C94A H94B 109.5
C93A C94A H94C 109.5
H94A C94A H94C 109.5
H94B C94A H94C 109.5
C93B C94B H94D 109.5
C93B C94B H94E 109.5
H94D C94B H94E 109.5
C93B C94B H94F 109.5
H94D C94B H94F 109.5
H94E C94B H94F 109.5

loop_
_geom_bond_atom_site_label_1
_geom_bond_atom_site_label_2
_geom_bond_distance
Mo1 O14 1.680(4)
Mo1 O11 1.885(4)
Mo1 O8 1.890(4)
Mo1 O12 1.946(4)
Mo1 O13 1.983(4)
Mo1 O1 2.339(3)
Mo2 N1 1.736(4)
Mo2 O6 1.876(4)
Mo2 O12 1.913(4)
Mo2 O4 2.006(4)
Mo2 O3 2.016(4)
Mo2 O1 2.208(3)
Mo3 O17 1.684(4)
Mo3 O10 1.867(4)
Mo3 O13 1.884(4)
Mo3 O6 1.972(4)
Mo3 O2 1.982(3)
Mo3 O1 2.330(3)
Mo4 O18 1.680(4)
Mo4 O7 1.863(4)
Mo4 O5 1.874(4)
Mo4 O8 1.964(4)
Mo4 O10 1.986(4)
Mo4 O1 2.363(3)
Mo5 O15 1.689(4)
Mo5 O3 1.846(4)
Mo5 O9 1.890(4)
Mo5 O11 1.993(4)
Mo5 O7 2.001(4)
Mo5 O1 2.332(3)
Mo6 O16 1.689(4)
Mo6 O4 1.853(4)
Mo6 O2 1.878(4)
Mo6 O5 1.983(4)
Mo6 O9 1.988(4)
Mo6 O1 2.323(3)
O19 C8 1.363(7)
O19 C4 1.401(6)
O20 C8 1.181(7)
N1 C1 1.387(7)
C1 C2 1.391(8)
C1 C6 1.408(7)
C2 C3 1.380(8)
C2 H2 0.9300
C3 C4 1.391(8)
C3 H3 0.9300
C4 C5 1.371(8)
C5 C6 1.403(7)
C5 H5 0.9300
C6 C7 1.484(8)
C7 H7A 0.9600
C7 H7B 0.9600
C7 H7C 0.9600
C8 C9B 1.51(3)
C8 C9A 1.51(3)
C9A C10A 1.55(2)
C9A H9AA 0.9700
C9A H9AB 0.9700
C9B C10B 1.54(3)
C9B H9BA 0.9700
C9B H9BB 0.9700
C10A C11A 1.539(15)
C10A H10A 0.9700
C10A H10B 0.9700
C10B C11B 1.51(2)
C10B H10C 0.9700
C10B H10D 0.9700
C11A C12 1.434(14)
C11A H11A 0.9700
C11A H11B 0.9700
C11B C12 1.537(16)
C11B H11C 0.9700
C11B H11D 0.9700
C12 C13 1.497(11)
C12 H12A 0.9700
C12 H12B 0.9700
C12 H12C 0.9700
C12 H12D 0.9700
C13 C14A 1.42(2)
C13 C14B 1.60(2)
C13 H13C 0.9700
C13 H13D 0.9700
C13 H13A 0.9700
C13 H13B 0.9700
C14A C15A 1.44(3)
C14A H14A 0.9700
C14A H14B 0.9700
C14B C15B 1.57(3)
C14B H14C 0.9700
C14B H14D 0.9700
C15A C16A 1.53(2)
C15A H15A 0.9700
C15A H15B 0.9700
C15B C16B 1.51(2)
C15B H15C 0.9700
C15B H15D 0.9700
C16A C17A 1.49(2)
C16A H16A 0.9700
C16A H16B 0.9700
C16B C17B 1.48(3)
C16B H16C 0.9700
C16B H16D 0.9700
C17A H17A 0.9600
C17A H17B 0.9600
C17A H17C 0.9600
C17B H17D 0.9600
C17B H17E 0.9600
C17B H17F 0.9600
N2 C41 1.509(6)
N2 C51 1.513(6)
N2 C21 1.523(7)
N2 C31 1.532(6)
C21 C22 1.532(7)
C21 H21A 0.9700
C21 H21B 0.9700
C22 C23 1.532(7)
C22 H22A 0.9700
C22 H22B 0.9700
C23 C24 1.522(8)
C23 H23A 0.9700
C23 H23B 0.9700
C24 H24A 0.9600
C24 H24B 0.9600
C24 H24C 0.9600
C31 C32 1.531(7)
C31 H31A 0.9700
C31 H31B 0.9700
C32 C33 1.520(8)
C32 H32A 0.9700
C32 H32B 0.9700
C33 C34 1.515(8)
C33 H33A 0.9700
C33 H33B 0.9700
C34 H34A 0.9600
C34 H34B 0.9600
C34 H34C 0.9600
C41 C42 1.518(7)
C41 H41A 0.9700
C41 H41B 0.9700
C42 C43 1.531(7)
C42 H42A 0.9700
C42 H42B 0.9700
C43 C44 1.501(8)
C43 H43A 0.9700
C43 H43B 0.9700
C44 H44A 0.9600
C44 H44B 0.9600
C44 H44C 0.9600
C51 C52 1.516(7)
C51 H51A 0.9700
C51 H51B 0.9700
C52 C53 1.529(8)
C52 H52A 0.9700
C52 H52B 0.9700
C53 C54 1.510(9)
C53 H53A 0.9700
C53 H53B 0.9700
C54 H54A 0.9600
C54 H54B 0.9600
C54 H54C 0.9600
N3 C91 1.509(7)
N3 C81 1.514(7)
N3 C61 1.519(7)
N3 C71 1.522(7)
C61 C62 1.510(8)
C61 H61A 0.9700
C61 H61B 0.9700
C62 C63 1.490(8)
C62 H62A 0.9700
C62 H62B 0.9700
C63 C64 1.495(9)
C63 H63A 0.9700
C63 H63B 0.9700
C64 H64A 0.9600
C64 H64B 0.9600
C64 H64C 0.9600
C71 C72 1.509(8)
C71 H71A 0.9700
C71 H71B 0.9700
C72 C73 1.515(8)
C72 H72A 0.9700
C72 H72B 0.9700
C73 C74 1.518(8)
C73 H73A 0.9700
C73 H73B 0.9700
C74 H74A 0.9600
C74 H74B 0.9600
C74 H74C 0.9600
C81 C82 1.508(9)
C81 H81A 0.9700
C81 H81B 0.9700
C82 C83 1.536(9)
C82 H82A 0.9700
C82 H82B 0.9700
C83 C84 1.476(10)
C83 H83A 0.9700
C83 H83B 0.9700
C84 H84A 0.9600
C84 H84B 0.9600
C84 H84C 0.9600
C91 C92 1.499(10)
C91 H91A 0.9700
C91 H91B 0.9700
C92 C93A 1.409(18)
C92 C93B 1.74(2)
C92 H92A 0.9700
C92 H92B 0.9700
C92 H92C 0.9700
C92 H92D 0.9700
C93A C94A 1.50(2)
C93A H93A 0.9700
C93A H93B 0.9700
C93B C94B 1.45(3)
C93B H93C 0.9700
C93B H93D 0.9700
C94A H94A 0.9600
C94A H94B 0.9600
C94A H94C 0.9600
C94B H94D 0.9600
C94B H94E 0.9600
C94B H94F 0.9600

loop_
_geom_hbond_atom_site_label_D
_geom_hbond_atom_site_label_H
_geom_hbond_atom_site_label_A
_geom_hbond_distance_DH
_geom_hbond_distance_HA
_geom_hbond_distance_DA
_geom_hbond_angle_DHA
_geom_hbond_site_symmetry_A
C5 H5 O14 0.93 2.49 3.348(7) 153.8 2_754
C9B H9BB O12 0.97 2.64 3.55(3) 156.4 2_754
C22 H22A O13 0.97 2.38 3.269(6) 152.2 3_755
C41 H41A O10 0.97 2.57 3.519(7) 167.7 1_465
C51 H51B O5 0.97 2.29 3.243(6) 165.9 3_855
C52 H52B O10 0.97 2.61 3.289(6) 127.1 1_465
C81 H81B O8 0.97 2.52 3.313(7) 139.2 4_556
C91 H91B O20 0.97 2.55 3.499(9) 167.8 3_755

loop_
_geom_torsion_atom_site_label_1
_geom_torsion_atom_site_label_2
_geom_torsion_atom_site_label_3
_geom_torsion_atom_site_label_4
_geom_torsion
O16 Mo6 O2 Mo3 -176.19(19)
O4 Mo6 O2 Mo3 77.9(2)
O5 Mo6 O2 Mo3 -75.14(19)
O9 Mo6 O2 Mo3 -9.4(4)
O1 Mo6 O2 Mo3 1.14(16)
O15 Mo5 O3 Mo2 -179.9(2)
O9 Mo5 O3 Mo2 -75.7(2)
O11 Mo5 O3 Mo2 76.6(2)
O7 Mo5 O3 Mo2 10.6(5)
O1 Mo5 O3 Mo2 0.78(17)
O16 Mo6 O4 Mo2 -176.97(19)
O2 Mo6 O4 Mo2 -70.7(2)
O5 Mo6 O4 Mo2 15.3(4)
O9 Mo6 O4 Mo2 82.44(19)
O1 Mo6 O4 Mo2 6.34(16)
O18 Mo4 O5 Mo6 -178.2(2)
O7 Mo4 O5 Mo6 76.3(2)
O8 Mo4 O5 Mo6 -11.9(5)
O10 Mo4 O5 Mo6 -76.9(2)
O1 Mo4 O5 Mo6 -0.83(17)
N1 Mo2 O6 Mo3 178.7(2)
O12 Mo2 O6 Mo3 74.0(2)
O4 Mo2 O6 Mo3 -82.39(19)
O3 Mo2 O6 Mo3 -12.7(5)
O1 Mo2 O6 Mo3 -4.93(17)
O18 Mo4 O7 Mo5 -176.9(2)
O5 Mo4 O7 Mo5 -71.2(2)
O8 Mo4 O7 Mo5 80.9(2)
O10 Mo4 O7 Mo5 11.9(5)
O1 Mo4 O7 Mo5 4.89(18)
O14 Mo1 O8 Mo4 175.7(2)
O11 Mo1 O8 Mo4 71.0(2)
O12 Mo1 O8 Mo4 -14.9(5)
O13 Mo1 O8 Mo4 -82.1(2)
O1 Mo1 O8 Mo4 -6.13(18)
O15 Mo5 O9 Mo6 176.5(2)
O3 Mo5 O9 Mo6 71.1(2)
O11 Mo5 O9 Mo6 -17.7(4)
O7 Mo5 O9 Mo6 -81.6(2)
O1 Mo5 O9 Mo6 -5.02(17)
O17 Mo3 O10 Mo4 -178.26(19)
O13 Mo3 O10 Mo4 76.2(2)
O6 Mo3 O10 Mo4 -8.8(5)
O2 Mo3 O10 Mo4 -76.7(2)
O1 Mo3 O10 Mo4 -0.69(17)
O14 Mo1 O11 Mo5 177.6(2)
O8 Mo1 O11 Mo5 -78.3(2)
O12 Mo1 O11 Mo5 74.9(2)
O13 Mo1 O11 Mo5 2.3(5)
O1 Mo1 O11 Mo5 -0.84(17)
O17 Mo3 O13 Mo1 -176.63(19)
O10 Mo3 O13 Mo1 -72.1(2)
O6 Mo3 O13 Mo1 81.3(2)
O2 Mo3 O13 Mo1 13.5(4)
O1 Mo3 O13 Mo1 5.82(17)
O6 Mo2 N1 C1 152(2)
O12 Mo2 N1 C1 -111(2)
O4 Mo2 N1 C1 61(2)
O3 Mo2 N1 C1 -23(2)
Mo2 N1 C1 C2 -86(2)
Mo2 N1 C1 C6 91(2)
N1 C1 C2 C3 176.9(5)
C6 C1 C2 C3 0.1(9)
C1 C2 C3 C4 -1.1(9)
C2 C3 C4 C5 1.7(9)
C2 C3 C4 O19 -175.9(5)
C8 O19 C4 C5 68.3(7)
C8 O19 C4 C3 -114.1(6)
C3 C4 C5 C6 -1.3(9)
O19 C4 C5 C6 176.2(5)
C4 C5 C6 C1 0.3(8)
C4 C5 C6 C7 -177.1(6)
N1 C1 C6 C5 -176.6(5)
C2 C1 C6 C5 0.3(8)
N1 C1 C6 C7 0.9(8)
C2 C1 C6 C7 177.7(6)
C4 O19 C8 O20 -2.8(9)
C4 O19 C8 C9B -179.7(9)
C4 O19 C8 C9A 173.0(9)
O20 C8 C9A C10A 24.3(19)
O19 C8 C9A C10A -151.5(12)
O20 C8 C9B C10B 131.5(16)
O19 C8 C9B C10B -51.9(17)
C8 C9A C10A C11A 58.6(18)
C8 C9B C10B C11B -51(2)
C9A C10A C11A C12 65.3(15)
C9B C10B C11B C12 -66.2(19)
C10A C11A C12 C13 169.1(8)
C10B C11B C12 C13 -168.0(10)
C11A C12 C13 C14A 70.5(14)
C11B C12 C13 C14B -72.8(14)
C12 C13 C14A C15A -61.7(17)
C12 C13 C14B C15B 60.2(19)
C13 C14A C15A C16A -51(2)
C13 C14B C15B C16B -179.8(14)
C14A C15A C16A C17A -175.5(16)
C14B C15B C16B C17B -177.7(15)
C41 N2 C21 C22 70.4(6)
C51 N2 C21 C22 -167.1(4)
C31 N2 C21 C22 -48.5(6)
N2 C21 C22 C23 -171.2(4)
C21 C22 C23 C24 176.4(5)
C41 N2 C31 C32 -174.8(4)
C51 N2 C31 C32 63.3(6)
C21 N2 C31 C32 -55.3(6)
N2 C31 C32 C33 164.8(5)
C31 C32 C33 C34 -177.8(5)
C51 N2 C41 C42 54.8(6)
C21 N2 C41 C42 174.8(4)
C31 N2 C41 C42 -64.7(6)
N2 C41 C42 C43 -162.9(4)
C41 C42 C43 C44 -173.4(5)
C41 N2 C51 C52 55.8(6)
C21 N2 C51 C52 -64.7(6)
C31 N2 C51 C52 175.3(4)
N2 C51 C52 C53 -166.0(5)
C51 C52 C53 C54 74.3(6)
C91 N3 C61 C62 -63.8(7)
C81 N3 C61 C62 55.6(7)
C71 N3 C61 C62 174.7(5)
N3 C61 C62 C63 165.8(6)
C61 C62 C63 C64 170.8(6)
C91 N3 C71 C72 55.4(7)
C81 N3 C71 C72 -63.8(6)
C61 N3 C71 C72 176.4(5)
N3 C71 C72 C73 173.2(5)
C71 C72 C73 C74 178.2(6)
C91 N3 C81 C82 -171.0(5)
C61 N3 C81 C82 67.8(6)
C71 N3 C81 C82 -49.7(7)
N3 C81 C82 C83 -164.1(5)
C81 C82 C83 C84 79.6(8)
C81 N3 C91 C92 -176.3(6)
C61 N3 C91 C92 -55.1(8)
C71 N3 C91 C92 63.6(8)
N3 C91 C92 C93A -179.4(13)
N3 C91 C92 C93B -155.8(8)
C91 C92 C93A C94A -172.4(14)
C91 C92 C93B C94B -172.5(13)
